data_7707021
loop_
_publ_author_name
'Xu, Qing-Dou'
'Zeng, Chen'
'Su, Shao-Dong'
'Yang, Yu-Ying'
'Hu, Sheng-Min'
'Li, Ting-Ya'
'Wu, Xin-Tao'
'Sheng, Tian-Lu'

_publ_section_title
;
 Tuning metal to metal charge transfer properties in cyanidometal-bridged
 complexes by changing the auxiliary ligand on the bridge.
;
_journal_issue 18
_journal_name_full 'Dalton transactions (Cambridge, England : 2003)'
_journal_page_first 6161
_journal_page_last 6169
_journal_paper_doi 10.1039/d1dt00157d
_journal_volume 50
_journal_year 2021
_chemical_formula_moiety 'C94 H94 Fe2 N6 P4 Ru, 2(F6 P), 2(C H2 Cl2)'
_chemical_formula_sum 'C96 H98 Cl4 F12 Fe2 N6 P6 Ru'
_chemical_formula_weight 2104.19
_space_group_crystal_system triclinic
_space_group_IT_number 2
_space_group_name_Hall '-P 1'
_space_group_name_H-M_alt 'P -1'
_atom_sites_solution_hydrogens geom
_atom_sites_solution_primary heavy
_audit_creation_date 2020-09-27
_audit_creation_method
;
Olex2 1.2
(compiled 2018.05.29 svn.r3508 for OlexSys, GUI svn.r5506)
;
_audit_update_record
;
2021-01-12 deposited with the CCDC.	2021-03-30 downloaded from the CCDC.
;
_cell_angle_alpha 106.505(3)
_cell_angle_beta 105.512(3)
_cell_angle_gamma 95.595(3)
_cell_formula_units_Z 1
_cell_length_a 11.9194(5)
_cell_length_b 14.9993(5)
_cell_length_c 16.5490(5)
_cell_measurement_reflns_used 13762
_cell_measurement_temperature 293(2)
_cell_measurement_theta_max 35.9440
_cell_measurement_theta_min 2.0000
_cell_volume 2684.81(18)
_computing_cell_refinement 'CrysAlisPro 1.171.39.46c (Rigaku OD, 2018)'
_computing_data_collection 'CrysAlisPro 1.171.39.46c (Rigaku OD, 2018)'
_computing_data_reduction 'CrysAlisPro 1.171.39.46c (Rigaku OD, 2018)'
_computing_molecular_graphics 'Olex2 (Dolomanov et al., 2009)'
_computing_publication_material 'Olex2 (Dolomanov et al., 2009)'
_computing_structure_refinement 'XL (Sheldrick, 2008)'
_computing_structure_solution 'XS (Sheldrick, 2008)'
_diffrn_ambient_temperature 293(2)
_diffrn_detector 'CCD plate'
_diffrn_measured_fraction_theta_full 0.988
_diffrn_measured_fraction_theta_max 0.991
_diffrn_measurement_details
;
List of Runs (angles in degrees, time in seconds):

  # Type    Start    End  Width  t~exp~   \w     \q     \k     \f   Frames
#--------------------------------------------------------------------------
  1  \w   -118.00  62.00   0.50   10.00    --  -28.00  45.00   0.00  360
  2  \w   -118.00  62.00   0.50   10.00    --  -28.00  45.00  90.00  360
  3  \w   -118.00  62.00   0.50   10.00    --  -28.00  45.00 180.00  360
  4  \w   -118.00  62.00   0.50   10.00    --  -28.00  45.00 270.00  360
;
_diffrn_measurement_device 'abstract diffractometer'
_diffrn_measurement_device_type 'dtrek-CrysAlisPro-abstract goniometer imported rigaku-d*trek images'
_diffrn_measurement_method '\w scans'
_diffrn_orient_matrix_type 'CrysAlisPro convention (1999,Acta A55,543-557)'
_diffrn_orient_matrix_UB_11 -0.0050069000
_diffrn_orient_matrix_UB_12 -0.0452407000
_diffrn_orient_matrix_UB_13 0.0055693000
_diffrn_orient_matrix_UB_21 -0.0182135000
_diffrn_orient_matrix_UB_22 -0.0217834000
_diffrn_orient_matrix_UB_23 -0.0466511000
_diffrn_orient_matrix_UB_31 0.0599716000
_diffrn_orient_matrix_UB_32 -0.0005070000
_diffrn_orient_matrix_UB_33 0.0015405000
_diffrn_radiation_monochromator graphite
_diffrn_radiation_probe x-ray
_diffrn_radiation_type MoK\a
_diffrn_radiation_wavelength 0.71073
_diffrn_reflns_av_R_equivalents 0.0493
_diffrn_reflns_av_unetI/netI 0.0440
_diffrn_reflns_Laue_measured_fraction_full 0.988
_diffrn_reflns_Laue_measured_fraction_max 0.991
_diffrn_reflns_limit_h_max 15
_diffrn_reflns_limit_h_min -15
_diffrn_reflns_limit_k_max 19
_diffrn_reflns_limit_k_min -19
_diffrn_reflns_limit_l_max 21
_diffrn_reflns_limit_l_min -21
_diffrn_reflns_number 43294
_diffrn_reflns_point_group_measured_fraction_full 0.988
_diffrn_reflns_point_group_measured_fraction_max 0.991
_diffrn_reflns_theta_full 25.242
_diffrn_reflns_theta_max 27.483
_diffrn_reflns_theta_min 2.271
_diffrn_source 'fine-focus sealed X-ray tube'
_diffrn_source_type 'Enhance (Mo) X-ray Source'
_exptl_absorpt_coefficient_mu 0.659
_exptl_absorpt_correction_T_max 1.00000
_exptl_absorpt_correction_T_min 0.57348
_exptl_absorpt_correction_type multi-scan
_exptl_absorpt_process_details
;
CrysAlisPro 1.171.39.46c (Rigaku Oxford Diffraction, 2018)
Empirical absorption correction using spherical harmonics,
 implemented in SCALE3 ABSPACK scaling algorithm.
;
_exptl_crystal_colour 'Dark red'
_exptl_crystal_density_diffrn 1.301
_exptl_crystal_description Rodlike
_exptl_crystal_F_000 1078
_exptl_crystal_size_max 0.420
_exptl_crystal_size_mid 0.305
_exptl_crystal_size_min 0.280
_refine_diff_density_max 1.127
_refine_diff_density_min -0.541
_refine_diff_density_rms 0.095
_refine_ls_extinction_method none
_refine_ls_goodness_of_fit_ref 1.047
_refine_ls_hydrogen_treatment constr
_refine_ls_matrix_type full
_refine_ls_number_parameters 579
_refine_ls_number_reflns 12216
_refine_ls_number_restraints 0
_refine_ls_restrained_S_all 1.047
_refine_ls_R_factor_all 0.1001
_refine_ls_R_factor_gt 0.0747
_refine_ls_shift/su_max 0.000
_refine_ls_shift/su_mean 0.000
_refine_ls_structure_factor_coef Fsqd
_refine_ls_weighting_details 'w=1/[\s^2^(Fo^2^)+(0.1037P)^2^+4.6618P] where P=(Fo^2^+2Fc^2^)/3'
_refine_ls_weighting_scheme calc
_refine_ls_wR_factor_gt 0.1960
_refine_ls_wR_factor_ref 0.2123
_reflns_Friedel_coverage 0.000
_reflns_number_gt 8709
_reflns_number_total 12216
_reflns_threshold_expression 'I > 2\s(I)'
_cod_data_source_file d1dt00157d2.cif
_cod_data_source_block xqd20200626-00
_cod_depositor_comments 'Adding full bibliography for 7707021--7707026.cif.'
_cod_original_cell_volume 2684.80(18)
_cod_database_code 7707021
_shelx_shelxl_version_number 2014/7
_chemical_oxdiff_formula 'C H O N P F Cl Ru Fe'
_shelx_space_group_comment
;
The symmetry employed for this shelxl refinement is uniquely defined
by the following loop, which should always be used as a source of
symmetry information in preference to the above space-group names.
They are only intended as comments.
;
_reflns_odcompleteness_completeness 93.92
_reflns_odcompleteness_iscentric 1
_reflns_odcompleteness_theta 35.91
_olex2_refinement_description
;
1. Fixed Uiso
 At 1.2 times of:
  All C(H) groups, All C(H,H) groups
 At 1.5 times of:
  All C(H,H,H) groups
2.a Secondary CH2 refined with riding coordinates:
 C46(H46a,H46b), C47(H47a,H47b), C48(H48a,H48b)
2.b Aromatic/amide H refined with riding coordinates:
 C22(H22), C4(H4), C26(H26), C14(H14), C6(H6), C18(H18), C16(H16), C23(H23),
 C34(H34), C35(H35), C11(H11), C8(H8), C12(H12), C28(H28), C32(H32), C17(H17),
 C20(H20), C3(H3), C2(H2), C13(H13), C30(H30), C19(H19), C10(H10), C25(H25),
 C31(H31), C29(H29), C24(H24), C7(H7)
2.c Idealised Me refined as rotating group:
 C42(H42a,H42b,H42c), C45(H45a,H45b,H45c), C41(H41a,H41b,H41c), C44(H44a,H44b,
 H44c), C43(H43a,H43b,H43c)
;
_olex2_submission_special_instructions 'No special instructions were received'
_oxdiff_exptl_absorpt_empirical_details
;
Empirical correction (ABSPACK) includes:
- Absorption correction using spherical harmonics
- Frame scaling
- Detector area scaling
;
_oxdiff_exptl_absorpt_empirical_full_max 1.726
_oxdiff_exptl_absorpt_empirical_full_min 0.619

loop_
_space_group_symop_operation_xyz
'x, y, z'
'-x, -y, -z'

loop_
_atom_site_label
_atom_site_type_symbol
_atom_site_fract_x
_atom_site_fract_y
_atom_site_fract_z
_atom_site_U_iso_or_equiv
_atom_site_adp_type
_atom_site_occupancy
_atom_site_site_symmetry_order
_atom_site_calc_flag
_atom_site_refinement_flags_posn
_atom_site_refinement_flags_adp
_atom_site_refinement_flags_occupancy
_atom_site_disorder_assembly
_atom_site_disorder_group
Ru1 Ru 0.5000 0.5000 0.5000 0.03797(15) Uani 1 2 d S T P . .
Fe1 Fe 0.69557(5) 0.84935(4) 0.60357(4) 0.03688(17) Uani 1 1 d . . . . .
P1 P 0.86864(10) 0.81048(8) 0.59800(8) 0.0418(3) Uani 1 1 d . . . . .
P2 P 0.76085(10) 0.84733(8) 0.74212(8) 0.0413(3) Uani 1 1 d . . . . .
N2 N 0.6593(3) 0.4556(3) 0.4951(3) 0.0471(9) Uani 1 1 d . . . . .
P3 P 1.14992(15) 0.62844(13) 0.84629(12) 0.0711(4) Uani 1 1 d . . . . .
N3 N 0.5735(4) 0.4935(3) 0.6262(3) 0.0495(9) Uani 1 1 d . . . . .
N1 N 0.6299(3) 0.7169(2) 0.5690(2) 0.0387(8) Uani 1 1 d . . . . .
C21 C 1.0092(4) 0.8952(3) 0.6526(3) 0.0485(11) Uani 1 1 d . . . . .
C15 C 0.8859(4) 0.7499(3) 0.4898(4) 0.0504(11) Uani 1 1 d . . . . .
C22 C 1.0143(5) 0.9900(4) 0.6771(4) 0.0615(14) Uani 1 1 d . . . . .
H22 H 0.9444 1.0130 0.6632 0.074 Uiso 1 1 calc R . . . .
C33 C 0.6583(5) 0.8005(4) 0.7923(3) 0.0535(12) Uani 1 1 d . . . . .
C36 C 0.6936(5) 0.9413(3) 0.5273(3) 0.0499(11) Uani 1 1 d . . . . .
C4 C 0.6905(5) 0.4163(4) 0.4228(4) 0.0578(13) Uani 1 1 d . . . . .
H4 H 0.6340 0.4007 0.3674 0.069 Uiso 1 1 calc R . . . .
C46 C 0.8894(4) 0.7247(3) 0.6577(4) 0.0488(11) Uani 1 1 d . . . . .
H46A H 0.8335 0.6659 0.6236 0.059 Uiso 1 1 calc R . . . .
H46B H 0.9690 0.7114 0.6664 0.059 Uiso 1 1 calc R . . . .
C26 C 0.9587(6) 0.9862(5) 0.8581(4) 0.0721(17) Uani 1 1 d . . . . .
H26 H 1.0042 0.9504 0.8290 0.087 Uiso 1 1 calc R . . . .
C5 C 0.7399(4) 0.4692(3) 0.5748(4) 0.0509(12) Uani 1 1 d . . . . .
C27 C 0.8383(4) 0.9554(3) 0.8340(3) 0.0499(11) Uani 1 1 d . . . . .
C14 C 0.8127(5) 0.6637(4) 0.4376(4) 0.0588(13) Uani 1 1 d . . . . .
H14 H 0.7577 0.6368 0.4587 0.071 Uiso 1 1 calc R . . . .
C9 C 0.6921(5) 0.4949(4) 0.6503(4) 0.0548(13) Uani 1 1 d . . . . .
C40 C 0.6816(4) 0.9909(3) 0.6099(3) 0.0455(10) Uani 1 1 d . . . . .
C1 C 0.5846(4) 0.6389(3) 0.5446(3) 0.0402(9) Uani 1 1 d . . . . .
C6 C 0.8536(5) 0.4528(4) 0.5825(5) 0.0716(17) Uani 1 1 d . . . . .
H6 H 0.9089 0.4657 0.6380 0.086 Uiso 1 1 calc R . . . .
C18 C 1.2206(6) 1.0238(5) 0.7454(5) 0.0796(19) Uani 1 1 d . . . . .
H18 H 1.2909 1.0668 0.7779 0.096 Uiso 1 1 calc R . . . .
C16 C 0.9647(6) 0.7896(4) 0.4565(4) 0.0643(15) Uani 1 1 d . . . . .
H16 H 1.0146 0.8473 0.4908 0.077 Uiso 1 1 calc R . . . .
C37 C 0.5984(5) 0.8625(4) 0.4832(4) 0.0538(12) Uani 1 1 d . . . . .
C23 C 1.1196(6) 1.0539(4) 0.7220(5) 0.0728(17) Uani 1 1 d . . . . .
H23 H 1.1196 1.1185 0.7359 0.087 Uiso 1 1 calc R . . . .
C34 C 0.5375(5) 0.7786(4) 0.7509(4) 0.0546(12) Uani 1 1 d . . . . .
H34 H 0.5067 0.7845 0.6951 0.066 Uiso 1 1 calc R . . . .
C38 C 0.5241(4) 0.8678(4) 0.5394(4) 0.0549(13) Uani 1 1 d . . . . .
C42 C 0.5747(7) 0.7940(5) 0.3940(4) 0.081(2) Uani 1 1 d . . . . .
H42A H 0.6456 0.7963 0.3770 0.122 Uiso 1 1 calc GR . . . .
H42B H 0.5134 0.8097 0.3524 0.122 Uiso 1 1 calc GR . . . .
H42C H 0.5497 0.7314 0.3945 0.122 Uiso 1 1 calc GR . . . .
C35 C 0.4617(6) 0.7477(5) 0.7924(4) 0.0720(17) Uani 1 1 d . . . . .
H35 H 0.3803 0.7322 0.7641 0.086 Uiso 1 1 calc R . . . .
C39 C 0.5738(4) 0.9449(3) 0.6152(4) 0.0499(11) Uani 1 1 d . . . . .
C45 C 0.7494(6) 1.0868(4) 0.6722(5) 0.0693(16) Uani 1 1 d . . . . .
H45A H 0.8042 1.0796 0.7232 0.104 Uiso 1 1 calc GR . . . .
H45B H 0.6950 1.1251 0.6906 0.104 Uiso 1 1 calc GR . . . .
H45C H 0.7922 1.1169 0.6425 0.104 Uiso 1 1 calc GR . . . .
C11 C 0.5187(6) 0.4960(4) 0.6879(4) 0.0639(14) Uani 1 1 d . . . . .
H11 H 0.4365 0.4876 0.6709 0.077 Uiso 1 1 calc R . . . .
C8 C 0.7582(6) 0.5121(5) 0.7375(5) 0.0787(19) Uani 1 1 d . . . . .
H8 H 0.8401 0.5171 0.7529 0.094 Uiso 1 1 calc R . . . .
C47 C 0.8696(5) 0.7657(4) 0.7466(4) 0.0570(13) Uani 1 1 d . . . . .
H47A H 0.9445 0.7999 0.7905 0.068 Uiso 1 1 calc R . . . .
H47B H 0.8406 0.7144 0.7650 0.068 Uiso 1 1 calc R . . . .
C12 C 0.8973(7) 0.6596(5) 0.3217(4) 0.0762(18) Uani 1 1 d . . . . .
H12 H 0.8999 0.6303 0.2647 0.091 Uiso 1 1 calc R . . . .
C28 C 0.7763(6) 1.0110(5) 0.8793(5) 0.083(2) Uani 1 1 d . . . . .
H28 H 0.6949 0.9915 0.8649 0.099 Uiso 1 1 calc R . . . .
C41 C 0.7812(6) 0.9714(5) 0.4840(4) 0.0697(16) Uani 1 1 d . . . . .
H41A H 0.8497 1.0131 0.5288 0.105 Uiso 1 1 calc GR . . . .
H41B H 0.7447 1.0036 0.4443 0.105 Uiso 1 1 calc GR . . . .
H41C H 0.8047 0.9164 0.4514 0.105 Uiso 1 1 calc GR . . . .
C32 C 0.7007(6) 0.7901(5) 0.8751(4) 0.0782(19) Uani 1 1 d . . . . .
H32 H 0.7819 0.8048 0.9039 0.094 Uiso 1 1 calc R . . . .
C17 C 0.9704(7) 0.7450(5) 0.3729(5) 0.081(2) Uani 1 1 d . . . . .
H17 H 1.0239 0.7727 0.3511 0.097 Uiso 1 1 calc R . . . .
C44 C 0.5165(6) 0.9837(5) 0.6864(5) 0.0757(18) Uani 1 1 d . . . . .
H44A H 0.4824 0.9324 0.7016 0.113 Uiso 1 1 calc GR . . . .
H44B H 0.4555 1.0160 0.6646 0.113 Uiso 1 1 calc GR . . . .
H44C H 0.5754 1.0271 0.7381 0.113 Uiso 1 1 calc GR . . . .
C20 C 1.1158(5) 0.8651(5) 0.6757(5) 0.080(2) Uani 1 1 d . . . . .
H20 H 1.1174 0.8007 0.6604 0.096 Uiso 1 1 calc R . . . .
F6 F 1.0432(5) 0.6677(5) 0.8731(4) 0.138(2) Uani 1 1 d . . . . .
F1 F 1.2554(4) 0.5897(4) 0.8182(4) 0.146(2) Uani 1 1 d . . . . .
C3 C 0.8026(6) 0.3981(4) 0.4271(5) 0.0715(17) Uani 1 1 d . . . . .
H3 H 0.8217 0.3730 0.3754 0.086 Uiso 1 1 calc R . . . .
C43 C 0.4056(5) 0.8029(5) 0.5153(5) 0.082(2) Uani 1 1 d . . . . .
H43A H 0.4142 0.7382 0.4936 0.123 Uiso 1 1 calc GR . . . .
H43B H 0.3479 0.8172 0.4702 0.123 Uiso 1 1 calc GR . . . .
H43C H 0.3799 0.8122 0.5668 0.123 Uiso 1 1 calc GR . . . .
C2 C 0.8837(6) 0.4166(5) 0.5061(5) 0.0769(19) Uani 1 1 d . . . . .
H2 H 0.9599 0.4054 0.5096 0.092 Uiso 1 1 calc R . . . .
C13 C 0.8202(6) 0.6174(5) 0.3546(4) 0.0703(16) Uani 1 1 d . . . . .
H13 H 0.7735 0.5581 0.3213 0.084 Uiso 1 1 calc R . . . .
C30 C 0.5067(7) 0.7402(6) 0.8751(5) 0.088(2) Uani 1 1 d . . . . .
H30 H 0.4562 0.7224 0.9043 0.106 Uiso 1 1 calc R . . . .
C19 C 1.2196(5) 0.9304(6) 0.7213(6) 0.098(3) Uani 1 1 d . . . . .
H19 H 1.2907 0.9090 0.7357 0.118 Uiso 1 1 calc R . . . .
F4 F 1.2340(7) 0.6856(7) 0.9343(5) 0.237(5) Uani 1 1 d . . . . .
F2 F 1.0668(6) 0.5828(7) 0.7506(5) 0.191(4) Uani 1 1 d . . . . .
C10 C 0.5786(8) 0.5101(6) 0.7740(5) 0.093(2) Uani 1 1 d . . . . .
H10 H 0.5377 0.5121 0.8148 0.112 Uiso 1 1 calc R . . . .
C25 C 1.0123(7) 1.0706(6) 0.9260(5) 0.093(2) Uani 1 1 d . . . . .
H25 H 1.0939 1.0900 0.9419 0.112 Uiso 1 1 calc R . . . .
C31 C 0.6276(7) 0.7595(7) 0.9144(5) 0.100(3) Uani 1 1 d . . . . .
H31 H 0.6589 0.7511 0.9690 0.120 Uiso 1 1 calc R . . . .
C29 C 0.8321(9) 1.0964(6) 0.9469(5) 0.109(3) Uani 1 1 d . . . . .
H29 H 0.7877 1.1334 0.9763 0.130 Uiso 1 1 calc R . . . .
C24 C 0.9508(9) 1.1253(5) 0.9694(5) 0.103(3) Uani 1 1 d . . . . .
H24 H 0.9887 1.1820 1.0141 0.123 Uiso 1 1 calc R . . . .
C7 C 0.7024(9) 0.5217(7) 0.8010(6) 0.109(3) Uani 1 1 d . . . . .
H7 H 0.7454 0.5354 0.8603 0.131 Uiso 1 1 calc R . . . .
F3 F 1.1739(8) 0.7170(6) 0.8178(8) 0.215(4) Uani 1 1 d . . . . .
F5 F 1.1176(11) 0.5407(6) 0.8613(9) 0.264(6) Uani 1 1 d . . . . .
Cl2 Cl 1.1129(5) 0.6771(4) 1.1789(3) 0.2108(19) Uani 1 1 d . . . . .
C48 C 1.023(2) 0.6330(15) 1.0789(11) 0.236(9) Uani 1 1 d . . . . .
H48A H 1.0123 0.5645 1.0619 0.284 Uiso 1 1 calc R . . . .
H48B H 1.0597 0.6526 1.0396 0.284 Uiso 1 1 calc R . . . .
Cl1 Cl 0.8860(6) 0.6635(5) 1.0624(5) 0.272(3) Uani 1 1 d . . . . .

loop_
_atom_site_aniso_label
_atom_site_aniso_U_11
_atom_site_aniso_U_22
_atom_site_aniso_U_33
_atom_site_aniso_U_23
_atom_site_aniso_U_13
_atom_site_aniso_U_12
Ru1 0.0286(2) 0.0294(2) 0.0481(3) 0.0092(2) 0.0049(2) -0.00067(18)
Fe1 0.0358(3) 0.0282(3) 0.0451(4) 0.0106(2) 0.0124(3) 0.0031(2)
P1 0.0383(6) 0.0331(5) 0.0542(7) 0.0118(5) 0.0183(5) 0.0039(4)
P2 0.0391(6) 0.0355(6) 0.0448(6) 0.0094(5) 0.0115(5) 0.0015(4)
N2 0.0346(19) 0.0342(19) 0.065(3) 0.0139(18) 0.0079(18) 0.0004(15)
P3 0.0599(9) 0.0700(10) 0.0655(10) 0.0043(8) 0.0104(8) 0.0099(8)
N3 0.047(2) 0.038(2) 0.059(3) 0.0163(18) 0.0091(19) 0.0020(17)
N1 0.0325(17) 0.0320(18) 0.047(2) 0.0086(15) 0.0098(15) 0.0027(14)
C21 0.041(2) 0.045(3) 0.057(3) 0.013(2) 0.019(2) -0.0005(19)
C15 0.050(3) 0.039(2) 0.067(3) 0.015(2) 0.026(2) 0.013(2)
C22 0.056(3) 0.049(3) 0.068(4) 0.017(3) 0.007(3) -0.005(2)
C33 0.053(3) 0.056(3) 0.046(3) 0.012(2) 0.015(2) -0.004(2)
C36 0.056(3) 0.044(2) 0.060(3) 0.027(2) 0.021(2) 0.014(2)
C4 0.053(3) 0.046(3) 0.069(3) 0.010(2) 0.019(3) 0.010(2)
C46 0.039(2) 0.038(2) 0.067(3) 0.016(2) 0.014(2) 0.0072(19)
C26 0.065(4) 0.079(4) 0.053(3) 0.014(3) 0.006(3) -0.020(3)
C5 0.038(2) 0.039(2) 0.066(3) 0.016(2) 0.003(2) 0.0020(19)
C27 0.048(3) 0.043(2) 0.046(3) 0.010(2) 0.003(2) 0.000(2)
C14 0.051(3) 0.055(3) 0.062(3) 0.003(2) 0.023(3) 0.004(2)
C9 0.045(3) 0.046(3) 0.060(3) 0.018(2) -0.004(2) 0.003(2)
C40 0.054(3) 0.032(2) 0.054(3) 0.0178(19) 0.017(2) 0.0129(19)
C1 0.033(2) 0.039(2) 0.049(3) 0.0158(19) 0.0128(19) 0.0030(17)
C6 0.043(3) 0.061(3) 0.100(5) 0.026(3) 0.004(3) 0.012(3)
C18 0.054(4) 0.082(5) 0.084(5) 0.018(4) 0.011(3) -0.019(3)
C16 0.081(4) 0.049(3) 0.066(4) 0.014(3) 0.035(3) 0.006(3)
C37 0.059(3) 0.045(3) 0.053(3) 0.018(2) 0.006(2) 0.012(2)
C23 0.073(4) 0.046(3) 0.084(4) 0.016(3) 0.013(3) -0.013(3)
C34 0.052(3) 0.057(3) 0.051(3) 0.015(2) 0.015(2) 0.002(2)
C38 0.041(3) 0.047(3) 0.079(4) 0.031(3) 0.008(2) 0.013(2)
C42 0.107(5) 0.073(4) 0.052(3) 0.016(3) 0.005(3) 0.033(4)
C35 0.057(3) 0.081(4) 0.072(4) 0.014(3) 0.028(3) -0.006(3)
C39 0.050(3) 0.043(2) 0.070(3) 0.027(2) 0.026(2) 0.019(2)
C45 0.076(4) 0.033(2) 0.093(5) 0.012(3) 0.026(3) 0.009(2)
C11 0.071(4) 0.066(4) 0.066(4) 0.035(3) 0.024(3) 0.018(3)
C8 0.065(4) 0.083(4) 0.071(4) 0.025(3) -0.006(3) 0.014(3)
C47 0.068(3) 0.052(3) 0.064(3) 0.031(3) 0.024(3) 0.022(3)
C12 0.101(5) 0.072(4) 0.064(4) 0.013(3) 0.046(4) 0.025(4)
C28 0.073(4) 0.067(4) 0.073(4) -0.012(3) 0.000(3) 0.015(3)
C41 0.085(4) 0.072(4) 0.084(4) 0.049(3) 0.047(4) 0.029(3)
C32 0.057(3) 0.111(5) 0.058(4) 0.035(4) 0.005(3) -0.011(3)
C17 0.099(5) 0.072(4) 0.089(5) 0.025(4) 0.058(4) 0.012(4)
C44 0.082(4) 0.067(4) 0.098(5) 0.027(3) 0.052(4) 0.036(3)
C20 0.041(3) 0.062(4) 0.126(6) 0.015(4) 0.024(3) 0.005(3)
F6 0.102(4) 0.153(5) 0.153(5) 0.018(4) 0.053(4) 0.049(3)
F1 0.079(3) 0.125(4) 0.182(6) -0.030(4) 0.041(3) 0.023(3)
C3 0.063(4) 0.061(3) 0.097(5) 0.023(3) 0.034(4) 0.021(3)
C43 0.046(3) 0.068(4) 0.121(6) 0.041(4) 0.002(3) 0.003(3)
C2 0.050(3) 0.073(4) 0.109(6) 0.022(4) 0.031(4) 0.020(3)
C13 0.072(4) 0.065(4) 0.064(4) -0.001(3) 0.031(3) 0.006(3)
C30 0.080(5) 0.119(6) 0.068(4) 0.031(4) 0.035(4) -0.010(4)
C19 0.036(3) 0.086(5) 0.152(8) 0.023(5) 0.013(4) 0.005(3)
F4 0.181(7) 0.276(10) 0.121(5) -0.074(6) -0.047(5) 0.119(7)
F2 0.121(5) 0.241(9) 0.121(5) -0.035(5) -0.005(4) 0.030(5)
C10 0.112(6) 0.114(6) 0.068(4) 0.043(4) 0.034(4) 0.036(5)
C25 0.087(5) 0.094(5) 0.065(4) 0.007(4) 0.006(4) -0.033(4)
C31 0.089(5) 0.148(8) 0.065(4) 0.047(5) 0.025(4) -0.011(5)
C29 0.131(8) 0.070(5) 0.084(5) -0.012(4) 0.002(5) 0.034(5)
C24 0.129(7) 0.060(4) 0.075(5) 0.008(4) -0.012(5) -0.023(5)
C7 0.121(7) 0.129(7) 0.063(5) 0.031(5) 0.002(5) 0.030(6)
F3 0.221(9) 0.179(7) 0.330(13) 0.150(8) 0.143(9) 0.060(7)
F5 0.341(13) 0.164(7) 0.461(18) 0.205(10) 0.272(14) 0.107(8)
Cl2 0.247(5) 0.187(4) 0.161(4) 0.036(3) 0.042(3) -0.009(4)
C48 0.31(3) 0.25(2) 0.154(15) 0.047(14) 0.084(17) 0.11(2)
Cl1 0.249(6) 0.292(7) 0.324(8) 0.195(7) 0.071(6) 0.037(5)

loop_
_atom_type_symbol
_atom_type_description
_atom_type_scat_dispersion_real
_atom_type_scat_dispersion_imag
_atom_type_scat_source
C C 0.0033 0.0016 'International Tables Vol C Tables 4.2.6.8 and 6.1.1.4'
H H 0.0000 0.0000 'International Tables Vol C Tables 4.2.6.8 and 6.1.1.4'
Cl Cl 0.1484 0.1585 'International Tables Vol C Tables 4.2.6.8 and 6.1.1.4'
F F 0.0171 0.0103 'International Tables Vol C Tables 4.2.6.8 and 6.1.1.4'
Fe Fe 0.3463 0.8444 'International Tables Vol C Tables 4.2.6.8 and 6.1.1.4'
N N 0.0061 0.0033 'International Tables Vol C Tables 4.2.6.8 and 6.1.1.4'
P P 0.1023 0.0942 'International Tables Vol C Tables 4.2.6.8 and 6.1.1.4'
Ru Ru -1.2594 0.8363 'International Tables Vol C Tables 4.2.6.8 and 6.1.1.4'

loop_
_geom_angle_atom_site_label_1
_geom_angle_atom_site_label_2
_geom_angle_atom_site_label_3
_geom_angle
_geom_angle_site_symmetry_1
_geom_angle_site_symmetry_3
_geom_angle_publ_flag
N2 Ru1 N2 180.0(2) 2_666 . ?
N3 Ru1 N2 76.81(17) . . ?
N3 Ru1 N2 76.81(17) 2_666 2_666 ?
N3 Ru1 N2 103.19(17) 2_666 . ?
N3 Ru1 N2 103.19(17) . 2_666 ?
N3 Ru1 N3 180.0 2_666 . ?
C1 Ru1 N2 89.76(16) . 2_666 ?
C1 Ru1 N2 89.76(16) 2_666 . ?
C1 Ru1 N2 90.24(16) . . ?
C1 Ru1 N2 90.24(16) 2_666 2_666 ?
C1 Ru1 N3 88.65(17) 2_666 2_666 ?
C1 Ru1 N3 91.35(17) 2_666 . ?
C1 Ru1 N3 88.65(17) . . ?
C1 Ru1 N3 91.35(16) . 2_666 ?
C1 Ru1 C1 180.00(13) 2_666 . ?
P1 Fe1 P2 83.07(5) . . ?
N1 Fe1 P1 88.63(11) . . ?
N1 Fe1 P2 87.64(12) . . ?
N1 Fe1 C36 130.75(19) . . ?
N1 Fe1 C40 152.50(18) . . ?
N1 Fe1 C37 93.43(18) . . ?
N1 Fe1 C38 87.30(18) . . ?
N1 Fe1 C39 116.40(17) . . ?
C36 Fe1 P1 96.05(14) . . ?
C36 Fe1 P2 141.62(15) . . ?
C36 Fe1 C40 38.90(19) . . ?
C36 Fe1 C38 65.4(2) . . ?
C36 Fe1 C39 64.99(19) . . ?
C40 Fe1 P1 115.41(14) . . ?
C40 Fe1 P2 107.46(14) . . ?
C40 Fe1 C39 39.31(19) . . ?
C37 Fe1 P1 111.24(16) . . ?
C37 Fe1 P2 165.67(16) . . ?
C37 Fe1 C36 39.5(2) . . ?
C37 Fe1 C40 66.32(19) . . ?
C37 Fe1 C38 39.9(2) . . ?
C37 Fe1 C39 65.6(2) . . ?
C38 Fe1 P1 150.37(18) . . ?
C38 Fe1 P2 126.02(17) . . ?
C38 Fe1 C40 65.20(19) . . ?
C38 Fe1 C39 37.8(2) . . ?
C39 Fe1 P1 154.61(14) . . ?
C39 Fe1 P2 101.21(15) . . ?
C21 P1 Fe1 122.73(17) . . ?
C21 P1 C15 101.5(2) . . ?
C15 P1 Fe1 119.18(17) . . ?
C46 P1 Fe1 104.76(16) . . ?
C46 P1 C21 101.7(2) . . ?
C46 P1 C15 104.4(2) . . ?
C33 P2 Fe1 120.29(18) . . ?
C33 P2 C47 101.4(3) . . ?
C27 P2 Fe1 121.17(17) . . ?
C27 P2 C33 99.2(2) . . ?
C27 P2 C47 103.9(3) . . ?
C47 P2 Fe1 108.23(18) . . ?
C4 N2 Ru1 127.5(4) . . ?
C4 N2 C5 117.1(4) . . ?
C5 N2 Ru1 115.4(4) . . ?
F1 P3 F6 179.0(4) . . ?
F4 P3 F6 91.3(4) . . ?
F4 P3 F1 89.4(4) . . ?
F4 P3 F2 171.0(7) . . ?
F4 P3 F3 85.9(7) . . ?
F2 P3 F6 88.6(4) . . ?
F2 P3 F1 90.6(4) . . ?
F2 P3 F3 85.1(6) . . ?
F3 P3 F6 88.2(4) . . ?
F3 P3 F1 91.1(4) . . ?
F5 P3 F6 91.6(5) . . ?
F5 P3 F1 89.0(5) . . ?
F5 P3 F4 101.4(8) . . ?
F5 P3 F2 87.6(7) . . ?
F5 P3 F3 172.7(7) . . ?
C9 N3 Ru1 115.1(4) . . ?
C11 N3 Ru1 127.0(4) . . ?
C11 N3 C9 117.6(5) . . ?
C1 N1 Fe1 175.5(4) . . ?
C22 C21 P1 122.4(4) . . ?
C22 C21 C20 116.3(5) . . ?
C20 C21 P1 121.2(4) . . ?
C14 C15 P1 119.1(4) . . ?
C16 C15 P1 122.3(4) . . ?
C16 C15 C14 118.6(5) . . ?
C21 C22 C23 122.4(6) . . ?
C34 C33 P2 121.4(4) . . ?
C34 C33 C32 118.2(5) . . ?
C32 C33 P2 120.4(4) . . ?
C40 C36 Fe1 70.8(3) . . ?
C40 C36 C37 108.9(5) . . ?
C40 C36 C41 127.3(5) . . ?
C37 C36 Fe1 69.4(3) . . ?
C37 C36 C41 123.3(5) . . ?
C41 C36 Fe1 132.1(4) . . ?
N2 C4 C3 122.7(6) . . ?
C47 C46 P1 108.8(3) . . ?
C27 C26 C25 120.0(7) . . ?
N2 C5 C9 114.1(4) . . ?
N2 C5 C6 122.0(6) . . ?
C6 C5 C9 123.7(5) . . ?
C26 C27 P2 122.4(5) . . ?
C28 C27 P2 120.3(4) . . ?
C28 C27 C26 117.3(5) . . ?
C13 C14 C15 120.9(5) . . ?
N3 C9 C5 113.9(4) . . ?
N3 C9 C8 121.9(6) . . ?
C8 C9 C5 124.1(5) . . ?
C36 C40 Fe1 70.3(3) . . ?
C36 C40 C39 107.1(4) . . ?
C36 C40 C45 127.5(5) . . ?
C39 C40 Fe1 71.2(3) . . ?
C39 C40 C45 123.9(5) . . ?
C45 C40 Fe1 134.6(4) . . ?
N1 C1 Ru1 178.8(4) . . ?
C5 C6 C2 118.6(6) . . ?
C23 C18 C19 118.9(6) . . ?
C15 C16 C17 120.8(6) . . ?
C36 C37 Fe1 71.1(3) . . ?
C36 C37 C38 106.3(5) . . ?
C36 C37 C42 126.8(6) . . ?
C38 C37 Fe1 71.1(3) . . ?
C38 C37 C42 126.7(6) . . ?
C42 C37 Fe1 126.8(4) . . ?
C18 C23 C22 120.5(6) . . ?
C33 C34 C35 120.1(5) . . ?
C37 C38 Fe1 69.0(3) . . ?
C37 C38 C43 124.9(6) . . ?
C39 C38 Fe1 72.0(3) . . ?
C39 C38 C37 109.0(5) . . ?
C39 C38 C43 126.0(6) . . ?
C43 C38 Fe1 128.4(4) . . ?
C30 C35 C34 120.1(6) . . ?
C40 C39 Fe1 69.5(3) . . ?
C40 C39 C44 124.7(5) . . ?
C38 C39 Fe1 70.2(3) . . ?
C38 C39 C40 108.6(5) . . ?
C38 C39 C44 126.2(5) . . ?
C44 C39 Fe1 132.7(4) . . ?
N3 C11 C10 122.6(6) . . ?
C7 C8 C9 119.5(7) . . ?
C46 C47 P2 112.0(4) . . ?
C17 C12 C13 120.1(6) . . ?
C27 C28 C29 121.7(7) . . ?
C31 C32 C33 121.6(6) . . ?
C12 C17 C16 120.1(6) . . ?
C19 C20 C21 120.2(6) . . ?
C2 C3 C4 119.7(6) . . ?
C3 C2 C6 119.6(6) . . ?
C12 C13 C14 119.5(6) . . ?
C35 C30 C31 119.1(6) . . ?
C18 C19 C20 121.6(6) . . ?
C11 C10 C7 119.7(7) . . ?
C24 C25 C26 122.3(8) . . ?
C32 C31 C30 120.9(7) . . ?
C24 C29 C28 119.9(8) . . ?
C25 C24 C29 118.7(7) . . ?
C8 C7 C10 118.1(7) . . ?
Cl2 C48 Cl1 115.9(11) . . ?

loop_
_geom_bond_atom_site_label_1
_geom_bond_atom_site_label_2
_geom_bond_distance
_geom_bond_site_symmetry_2
_geom_bond_publ_flag
Ru1 N2 2.086(4) . ?
Ru1 N2 2.086(4) 2_666 ?
Ru1 N3 2.073(4) 2_666 ?
Ru1 N3 2.073(4) . ?
Ru1 C1 2.055(4) . ?
Ru1 C1 2.055(4) 2_666 ?
Fe1 P1 2.2157(13) . ?
Fe1 P2 2.2257(14) . ?
Fe1 N1 1.923(3) . ?
Fe1 C36 2.115(5) . ?
Fe1 C40 2.121(4) . ?
Fe1 C37 2.093(5) . ?
Fe1 C38 2.120(5) . ?
Fe1 C39 2.144(5) . ?
P1 C21 1.833(5) . ?
P1 C15 1.840(5) . ?
P1 C46 1.829(5) . ?
P2 C33 1.839(5) . ?
P2 C27 1.830(5) . ?
P2 C47 1.870(5) . ?
N2 C4 1.342(7) . ?
N2 C5 1.354(7) . ?
P3 F6 1.570(5) . ?
P3 F1 1.561(5) . ?
P3 F4 1.484(6) . ?
P3 F2 1.539(6) . ?
P3 F3 1.556(8) . ?
P3 F5 1.442(7) . ?
N3 C9 1.358(7) . ?
N3 C11 1.345(7) . ?
N1 C1 1.146(6) . ?
C21 C22 1.353(7) . ?
C21 C20 1.384(8) . ?
C15 C14 1.386(7) . ?
C15 C16 1.376(7) . ?
C22 C23 1.381(8) . ?
C33 C34 1.379(7) . ?
C33 C32 1.387(8) . ?
C36 C40 1.410(7) . ?
C36 C37 1.422(7) . ?
C36 C41 1.517(7) . ?
C4 C3 1.377(8) . ?
C46 C47 1.516(7) . ?
C26 C27 1.375(8) . ?
C26 C25 1.387(9) . ?
C5 C9 1.479(8) . ?
C5 C6 1.380(7) . ?
C27 C28 1.365(8) . ?
C14 C13 1.383(8) . ?
C9 C8 1.382(8) . ?
C40 C39 1.435(7) . ?
C40 C45 1.507(7) . ?
C6 C2 1.384(10) . ?
C18 C23 1.326(10) . ?
C18 C19 1.342(10) . ?
C16 C17 1.378(9) . ?
C37 C38 1.438(8) . ?
C37 C42 1.474(8) . ?
C34 C35 1.392(8) . ?
C38 C39 1.380(8) . ?
C38 C43 1.521(8) . ?
C35 C30 1.371(10) . ?
C39 C44 1.521(8) . ?
C11 C10 1.355(9) . ?
C8 C7 1.369(12) . ?
C12 C17 1.374(10) . ?
C12 C13 1.376(9) . ?
C28 C29 1.399(9) . ?
C32 C31 1.338(9) . ?
C20 C19 1.380(9) . ?
C3 C2 1.335(10) . ?
C30 C31 1.377(10) . ?
C10 C7 1.399(12) . ?
C25 C24 1.337(12) . ?
C29 C24 1.354(13) . ?
Cl2 C48 1.617(18) . ?
C48 Cl1 1.71(2) . ?

loop_
_smtbx_masks_void_nr
_smtbx_masks_void_average_x
_smtbx_masks_void_average_y
_smtbx_masks_void_average_z
_smtbx_masks_void_volume
_smtbx_masks_void_count_electrons
_smtbx_masks_void_content
1 0.500 -0.736 0.000 516.1 142.4 ?
